data_4328745
loop_
_publ_author_name
'Md Hosnay Mobarok'
'Robert McDonald'
'Michael J. Ferguson'
'Martin Cowie'

_publ_contact_author_address
; Department of Chemistry
  University of Alberta
  Edmonton, Alberta T6G 2G2
  Canada
;
_publ_contact_author_email martin.cowie@ualberta.ca
_publ_contact_author_fax 1(780)4928231
_publ_contact_author_name 'Martin Cowie'
_publ_contact_author_phone 1(780)4925581
_publ_section_title
;
 Germyl- and Germylene-Bridged Complexes of Rh/Ir and Subsequent Chemistry
 of a Bridging Germylene Group
;
_journal_name_full 'Inorganic Chemistry'
_journal_page_first 4020
_journal_page_last 4034
_journal_paper_doi 10.1021/ic2021269
_journal_volume 51
_journal_year 2012
_chemical_formula_moiety 'C64 H57 Ge Ir O3 P4 Rh, C F3 O3 S, 1.5(C H2 Cl2)'
_chemical_formula_sum 'C66.5 H60 Cl3 F3 Ge Ir O6 P4 Rh S'
_chemical_formula_weight 1642.14
_chemical_name_systematic
; 
 ? 
;
_space_group_IT_number 14
_symmetry_cell_setting monoclinic
_symmetry_space_group_name_Hall '-P 2ybc'
_symmetry_space_group_name_H-M 'P 1 21/c 1'
_atom_sites_solution_hydrogens geom
_atom_sites_solution_primary direct
_atom_sites_solution_secondary difmap
_audit_creation_method SHELXL-97
_cell_angle_alpha 90.00
_cell_angle_beta 100.7033(7)
_cell_angle_gamma 90.00
_cell_formula_units_Z 4
_cell_length_a 13.0611(7)
_cell_length_b 22.6927(12)
_cell_length_c 22.6651(12)
_cell_measurement_reflns_used 9834
_cell_measurement_temperature 173(2)
_cell_measurement_theta_max 21.03
_cell_measurement_theta_min 2.17
_cell_volume 6600.9(6)
_computing_cell_refinement 'Bruker SAINT'
_computing_data_collection 'Bruker APEX2'
_computing_data_reduction 'Bruker SAINT'
_computing_molecular_graphics 'Bruker SHELXTL'
_computing_publication_material 'Bruker SHELXTL'
_computing_structure_refinement 'SHELXL-97 (Sheldrick, 2008)'
_computing_structure_solution 'DIRDIF-2008 (Beurskens et al., 2008)'
_diffrn_ambient_temperature 173(2)
_diffrn_measured_fraction_theta_full 0.997
_diffrn_measured_fraction_theta_max 0.997
_diffrn_measurement_device_type 'Bruker APEX-II CCD'
_diffrn_measurement_method '\w scans'
_diffrn_radiation_monochromator graphite
_diffrn_radiation_source 'fine-focus sealed tube'
_diffrn_radiation_type MoK\a
_diffrn_radiation_wavelength 0.71073
_diffrn_reflns_av_R_equivalents 0.0391
_diffrn_reflns_av_sigmaI/netI 0.0310
_diffrn_reflns_limit_h_max 16
_diffrn_reflns_limit_h_min -16
_diffrn_reflns_limit_k_max 28
_diffrn_reflns_limit_k_min -28
_diffrn_reflns_limit_l_max 28
_diffrn_reflns_limit_l_min -28
_diffrn_reflns_number 52762
_diffrn_reflns_theta_full 26.48
_diffrn_reflns_theta_max 26.48
_diffrn_reflns_theta_min 1.28
_exptl_absorpt_coefficient_mu 3.019
_exptl_absorpt_correction_T_max 0.6278
_exptl_absorpt_correction_T_min 0.4863
_exptl_absorpt_correction_type integration
_exptl_absorpt_process_details 'SADABS (Sheldrick, 2008)'
_exptl_crystal_colour orange
_exptl_crystal_density_diffrn 1.652
_exptl_crystal_description prism
_exptl_crystal_F_000 3260
_exptl_crystal_size_max 0.28
_exptl_crystal_size_mid 0.17
_exptl_crystal_size_min 0.17
_refine_diff_density_max 1.839
_refine_diff_density_min -1.516
_refine_diff_density_rms 0.102
_refine_ls_extinction_method none
_refine_ls_goodness_of_fit_ref 1.056
_refine_ls_hydrogen_treatment mixed
_refine_ls_matrix_type full
_refine_ls_number_parameters 805
_refine_ls_number_reflns 13627
_refine_ls_number_restraints 0
_refine_ls_restrained_S_all 1.056
_refine_ls_R_factor_all 0.0515
_refine_ls_R_factor_gt 0.0411
_refine_ls_shift/su_max 0.001
_refine_ls_shift/su_mean 0.000
_refine_ls_structure_factor_coef Fsqd
_refine_ls_weighting_details 'calc w=1/[\s^2^(Fo^2^)+(0.0370P)^2^+18.3210P] where P=(Fo^2^+2Fc^2^)/3'
_refine_ls_weighting_scheme calc
_refine_ls_wR_factor_gt 0.0926
_refine_ls_wR_factor_ref 0.0968
_reflns_number_gt 11342
_reflns_number_total 13627
_reflns_threshold_expression I>2\s(I)
_cod_data_source_file ic2021269_si_003_8.cif
_cod_data_source_block 15
_cod_original_sg_symbol_H-M 'P 21/c'
_cod_database_code 4328745

loop_
_symmetry_equiv_pos_as_xyz
'x, y, z'
'-x, y+1/2, -z+1/2'
'-x, -y, -z'
'x, -y-1/2, z-1/2'

loop_
_atom_site_label
_atom_site_type_symbol
_atom_site_fract_x
_atom_site_fract_y
_atom_site_fract_z
_atom_site_U_iso_or_equiv
_atom_site_adp_type
_atom_site_occupancy
_atom_site_symmetry_multiplicity
_atom_site_calc_flag
_atom_site_refinement_flags
_atom_site_disorder_assembly
_atom_site_disorder_group
Ir Ir 0.303236(13) 0.456649(8) 0.183283(8) 0.03146(6) Uani 1 1 d . A .
Rh Rh 0.29759(3) 0.464307(18) 0.308794(17) 0.03724(10) Uani 1 1 d . A .
H1 H 0.315(3) 0.417(2) 0.2442(19) 0.032(12) Uiso 1 1 d . . .
H2 H 0.280(4) 0.504(2) 0.233(2) 0.050(15) Uiso 1 1 d . . .
Ge Ge 0.35505(4) 0.35874(2) 0.14963(3) 0.05087(16) Uani 1 1 d . . .
P1 P 0.47872(9) 0.48538(6) 0.20411(5) 0.0335(3) Uani 1 1 d . . .
P2 P 0.47494(10) 0.47623(6) 0.33599(6) 0.0387(3) Uani 1 1 d . . .
P3 P 0.12243(9) 0.44049(5) 0.16660(5) 0.0319(3) Uani 1 1 d . . .
P4 P 0.13356(9) 0.42367(6) 0.29918(6) 0.0362(3) Uani 1 1 d . . .
O1 O 0.2812(3) 0.5237(2) 0.06692(18) 0.0627(11) Uani 1 1 d . A .
O2 O 0.2869(4) 0.4960(3) 0.4344(2) 0.0907(17) Uani 1 1 d . A .
O3 O 0.4718(2) 0.3317(2) 0.20524(16) 0.0582(12) Uani 1 1 d . A .
H3O H 0.4996 0.3034 0.1902 0.087 Uiso 1 1 calc R . .
C1 C 0.2890(4) 0.4976(2) 0.1108(2) 0.0425(12) Uani 1 1 d . . .
C2 C 0.2904(4) 0.4828(3) 0.3864(3) 0.0568(15) Uani 1 1 d . . .
C3 C 0.5449(4) 0.4569(2) 0.2762(2) 0.0391(11) Uani 1 1 d . A .
H3A H 0.6164 0.4732 0.2856 0.047 Uiso 1 1 calc R . .
H3B H 0.5505 0.4135 0.2738 0.047 Uiso 1 1 calc R . .
C4 C 0.0812(4) 0.3951(2) 0.2240(2) 0.0375(10) Uani 1 1 d . A .
H4A H 0.1056 0.3542 0.2206 0.045 Uiso 1 1 calc R . .
H4B H 0.0041 0.3945 0.2177 0.045 Uiso 1 1 calc R . .
C11 C 0.5644(4) 0.4651(2) 0.1523(2) 0.0369(10) Uani 1 1 d . A .
C12 C 0.5520(4) 0.4940(2) 0.0972(2) 0.0419(12) Uani 1 1 d . . .
H12 H 0.4989 0.5228 0.0872 0.050 Uiso 1 1 calc R A .
C13 C 0.6164(4) 0.4809(3) 0.0572(2) 0.0499(13) Uani 1 1 d . A .
H13 H 0.6079 0.5011 0.0198 0.060 Uiso 1 1 calc R . .
C14 C 0.6925(4) 0.4392(3) 0.0709(2) 0.0480(13) Uani 1 1 d . . .
H14 H 0.7360 0.4301 0.0428 0.058 Uiso 1 1 calc R A .
C15 C 0.7064(4) 0.4102(2) 0.1250(2) 0.0441(12) Uani 1 1 d . A .
H15 H 0.7596 0.3813 0.1343 0.053 Uiso 1 1 calc R . .
C16 C 0.6427(4) 0.4232(2) 0.1660(2) 0.0382(11) Uani 1 1 d . . .
H16 H 0.6528 0.4034 0.2036 0.046 Uiso 1 1 calc R A .
C21 C 0.4987(4) 0.5650(2) 0.2088(2) 0.0419(11) Uani 1 1 d . A .
C22 C 0.4175(5) 0.6054(2) 0.1987(2) 0.0495(13) Uani 1 1 d . . .
H22 H 0.3476 0.5920 0.1882 0.059 Uiso 1 1 calc R A .
C23 C 0.4382(6) 0.6656(3) 0.2040(3) 0.0633(16) Uani 1 1 d . A .
H23 H 0.3824 0.6931 0.1965 0.076 Uiso 1 1 calc R . .
C24 C 0.5381(6) 0.6853(3) 0.2198(3) 0.075(2) Uani 1 1 d . . .
H24 H 0.5516 0.7264 0.2242 0.090 Uiso 1 1 calc R A .
C25 C 0.6208(6) 0.6451(3) 0.2295(3) 0.0727(19) Uani 1 1 d . A .
H25 H 0.6905 0.6589 0.2399 0.087 Uiso 1 1 calc R . .
C26 C 0.6013(4) 0.5859(3) 0.2240(3) 0.0531(14) Uani 1 1 d . . .
H26 H 0.6576 0.5587 0.2306 0.064 Uiso 1 1 calc R A .
C31 C 0.5289(4) 0.5465(2) 0.3646(2) 0.0435(12) Uani 1 1 d . A .
C32 C 0.4673(5) 0.5964(3) 0.3518(2) 0.0513(13) Uani 1 1 d . . .
H32 H 0.3971 0.5923 0.3316 0.062 Uiso 1 1 calc R A .
C33 C 0.5062(6) 0.6522(3) 0.3679(3) 0.0668(17) Uani 1 1 d . A .
H33 H 0.4648 0.6862 0.3565 0.080 Uiso 1 1 calc R . .
C34 C 0.6060(6) 0.6574(3) 0.4006(3) 0.0715(19) Uani 1 1 d . . .
H34 H 0.6323 0.6952 0.4134 0.086 Uiso 1 1 calc R A .
C35 C 0.6676(5) 0.6087(3) 0.4150(3) 0.0691(19) Uani 1 1 d . A .
H35 H 0.7362 0.6130 0.4375 0.083 Uiso 1 1 calc R . .
C36 C 0.6298(4) 0.5524(3) 0.3966(3) 0.0558(15) Uani 1 1 d . . .
H36 H 0.6729 0.5186 0.4059 0.067 Uiso 1 1 calc R A .
C41 C 0.5171(4) 0.4204(2) 0.3928(2) 0.0466(12) Uani 1 1 d . A .
C42 C 0.5027(5) 0.3617(3) 0.3756(3) 0.0639(17) Uani 1 1 d . . .
H42 H 0.4817 0.3521 0.3343 0.077 Uiso 1 1 calc R A .
C43 C 0.5184(6) 0.3174(3) 0.4177(3) 0.081(2) Uani 1 1 d . A .
H43 H 0.5076 0.2773 0.4059 0.097 Uiso 1 1 calc R . .
C44 C 0.5508(7) 0.3325(3) 0.4784(3) 0.085(2) Uani 1 1 d . . .
H44 H 0.5626 0.3025 0.5080 0.102 Uiso 1 1 calc R A .
C45 C 0.5654(6) 0.3903(3) 0.4951(3) 0.078(2) Uani 1 1 d . A .
H45 H 0.5884 0.4001 0.5362 0.094 Uiso 1 1 calc R . .
C46 C 0.5469(5) 0.4339(3) 0.4529(3) 0.0582(15) Uani 1 1 d . . .
H46 H 0.5547 0.4739 0.4651 0.070 Uiso 1 1 calc R A .
C51 C 0.0582(3) 0.4065(2) 0.0966(2) 0.0363(10) Uani 1 1 d . A .
C52 C 0.0654(4) 0.4342(3) 0.0429(2) 0.0488(13) Uani 1 1 d . . .
H52 H 0.1050 0.4694 0.0434 0.059 Uiso 1 1 calc R A .
C53 C 0.0157(4) 0.4111(3) -0.0112(2) 0.0527(14) Uani 1 1 d . A .
H53 H 0.0215 0.4304 -0.0476 0.063 Uiso 1 1 calc R . .
C54 C -0.0422(5) 0.3605(3) -0.0126(3) 0.0640(17) Uani 1 1 d . . .
H54 H -0.0760 0.3446 -0.0500 0.077 Uiso 1 1 calc R A .
C55 C -0.0510(6) 0.3331(3) 0.0394(3) 0.074(2) Uani 1 1 d . A .
H55 H -0.0920 0.2984 0.0383 0.089 Uiso 1 1 calc R . .
C56 C -0.0001(5) 0.3556(3) 0.0950(3) 0.0555(15) Uani 1 1 d . . .
H56 H -0.0059 0.3359 0.1312 0.067 Uiso 1 1 calc R A .
C61 C 0.0434(4) 0.5074(2) 0.1664(2) 0.0348(10) Uani 1 1 d . A .
C62 C 0.0860(4) 0.5631(2) 0.1778(3) 0.0470(13) Uani 1 1 d . . .
H62 H 0.1595 0.5682 0.1848 0.056 Uiso 1 1 calc R A .
C63 C 0.0212(5) 0.6115(3) 0.1788(3) 0.0568(15) Uani 1 1 d . A .
H63 H 0.0507 0.6496 0.1866 0.068 Uiso 1 1 calc R . .
C64 C -0.0851(4) 0.6048(3) 0.1686(3) 0.0528(14) Uani 1 1 d . . .
H64 H -0.1288 0.6382 0.1696 0.063 Uiso 1 1 calc R A .
C65 C -0.1284(4) 0.5498(3) 0.1571(3) 0.0507(13) Uani 1 1 d . A .
H65 H -0.2019 0.5451 0.1499 0.061 Uiso 1 1 calc R . .
C66 C -0.0643(4) 0.5011(2) 0.1560(2) 0.0406(11) Uani 1 1 d . . .
H66 H -0.0944 0.4632 0.1480 0.049 Uiso 1 1 calc R A .
C71 C 0.0312(4) 0.4733(2) 0.3153(2) 0.0428(12) Uani 1 1 d . A .
C72 C 0.0536(5) 0.5306(3) 0.3259(4) 0.073(2) Uani 1 1 d . . .
H72 H 0.1227 0.5442 0.3268 0.087 Uiso 1 1 calc R A .
C73 C -0.0222(6) 0.5701(4) 0.3356(5) 0.103(3) Uani 1 1 d . A .
H73 H -0.0051 0.6106 0.3420 0.124 Uiso 1 1 calc R . .
C74 C -0.1202(5) 0.5515(3) 0.3358(3) 0.074(2) Uani 1 1 d . . .
H74 H -0.1724 0.5786 0.3424 0.089 Uiso 1 1 calc R A .
C75 C -0.1427(5) 0.4945(4) 0.3268(4) 0.077(2) Uani 1 1 d . A .
H75 H -0.2114 0.4813 0.3277 0.093 Uiso 1 1 calc R . .
C76 C -0.0684(5) 0.4538(3) 0.3159(3) 0.0670(18) Uani 1 1 d . . .
H76 H -0.0862 0.4135 0.3090 0.080 Uiso 1 1 calc R A .
C81 C 0.1305(4) 0.3579(2) 0.3456(2) 0.0462(12) Uani 1 1 d . A .
C82 C 0.2151(5) 0.3430(3) 0.3884(3) 0.0727(19) Uani 1 1 d . . .
H82 H 0.2750 0.3677 0.3947 0.087 Uiso 1 1 calc R A .
C83 C 0.2146(7) 0.2923(4) 0.4228(4) 0.096(3) Uani 1 1 d . A .
H83 H 0.2742 0.2824 0.4520 0.115 Uiso 1 1 calc R . .
C84 C 0.1292(7) 0.2569(3) 0.4149(4) 0.085(2) Uani 1 1 d . . .
H84 H 0.1288 0.2227 0.4392 0.102 Uiso 1 1 calc R A .
C85 C 0.0431(6) 0.2705(3) 0.3717(4) 0.079(2) Uani 1 1 d . A .
H85 H -0.0171 0.2461 0.3663 0.095 Uiso 1 1 calc R . .
C86 C 0.0455(5) 0.3199(3) 0.3363(3) 0.0685(18) Uani 1 1 d . . .
H86 H -0.0120 0.3280 0.3050 0.082 Uiso 1 1 calc R A .
C91A C 0.2660(7) 0.2956(4) 0.1714(6) 0.041(2) Uani 0.65 1 d P A 1
C92A C 0.2542(7) 0.2852(4) 0.2309(5) 0.052(2) Uani 0.65 1 d P A 1
H92A H 0.2955 0.3071 0.2623 0.062 Uiso 0.65 1 calc PR A 1
C93A C 0.1837(8) 0.2437(4) 0.2453(5) 0.063(3) Uani 0.65 1 d P A 1
H93A H 0.1786 0.2373 0.2860 0.076 Uiso 0.65 1 calc PR A 1
C94A C 0.1232(9) 0.2130(5) 0.2014(7) 0.072(3) Uani 0.65 1 d P A 1
H94A H 0.0728 0.1867 0.2118 0.087 Uiso 0.65 1 calc PR A 1
C95A C 0.1316(15) 0.2181(8) 0.1435(9) 0.073(6) Uani 0.65 1 d P A 1
H95A H 0.0913 0.1940 0.1136 0.088 Uiso 0.65 1 calc PR A 1
C96A C 0.2043(7) 0.2615(4) 0.1277(5) 0.058(2) Uani 0.65 1 d P A 1
H96A H 0.2096 0.2667 0.0868 0.070 Uiso 0.65 1 calc PR A 1
C91B C 0.2467(13) 0.2976(7) 0.1289(8) 0.036(3) Uani 0.35 1 d P A 2
C92B C 0.2193(17) 0.2718(8) 0.1797(8) 0.047(4) Uani 0.35 1 d P A 2
H92B H 0.2518 0.2830 0.2191 0.057 Uiso 0.35 1 calc PR A 2
C93B C 0.145(2) 0.2302(12) 0.1701(17) 0.054(7) Uani 0.35 1 d P A 2
H93B H 0.1230 0.2150 0.2049 0.065 Uiso 0.35 1 calc PR A 2
C94B C 0.0955(16) 0.2069(9) 0.1161(11) 0.054(5) Uani 0.35 1 d P A 2
H94B H 0.0457 0.1761 0.1137 0.065 Uiso 0.35 1 calc PR A 2
C95B C 0.1231(13) 0.2309(7) 0.0674(9) 0.056(4) Uani 0.35 1 d P A 2
H95B H 0.0930 0.2168 0.0285 0.068 Uiso 0.35 1 calc PR A 2
C96B C 0.1972(12) 0.2771(6) 0.0738(7) 0.045(3) Uani 0.35 1 d P A 2
H96B H 0.2135 0.2947 0.0387 0.054 Uiso 0.35 1 calc PR A 2
C101 C 0.3932(4) 0.3506(2) 0.0717(3) 0.0549(15) Uani 1 1 d . A .
C102 C 0.4889(5) 0.3284(3) 0.0625(3) 0.0557(15) Uani 1 1 d . . .
H102 H 0.5377 0.3152 0.0963 0.067 Uiso 1 1 calc R A .
C103 C 0.5156(6) 0.3250(3) 0.0055(3) 0.0722(19) Uani 1 1 d . A .
H103 H 0.5822 0.3108 0.0011 0.087 Uiso 1 1 calc R . .
C104 C 0.4449(8) 0.3423(3) -0.0436(3) 0.092(3) Uani 1 1 d . . .
H104 H 0.4616 0.3397 -0.0825 0.110 Uiso 1 1 calc R A .
C105 C 0.3495(7) 0.3636(4) -0.0365(4) 0.106(3) Uani 1 1 d . A .
H105 H 0.3003 0.3759 -0.0706 0.127 Uiso 1 1 calc R . .
C106 C 0.3244(6) 0.3672(4) 0.0208(4) 0.095(3) Uani 1 1 d . . .
H106 H 0.2577 0.3817 0.0247 0.114 Uiso 1 1 calc R A .
S S 0.77828(19) 0.26573(13) 0.22159(16) 0.1277(11) Uani 1 1 d . . .
F91 F 0.8895(6) 0.2142(4) 0.1562(7) 0.288(7) Uani 1 1 d . . .
F92 F 0.7513(6) 0.1710(3) 0.1576(6) 0.242(5) Uani 1 1 d . . .
F93 F 0.7488(7) 0.2515(4) 0.1072(5) 0.195(4) Uani 1 1 d . . .
O91 O 0.6666(4) 0.2742(3) 0.2079(4) 0.127(2) Uani 1 1 d . . .
O92 O 0.8437(5) 0.3171(3) 0.2168(3) 0.128(3) Uani 1 1 d . . .
O93 O 0.8159(7) 0.2283(5) 0.2704(6) 0.233(6) Uani 1 1 d . . .
C99 C 0.7985(9) 0.2215(5) 0.1548(9) 0.159(7) Uani 1 1 d . . .

loop_
_atom_site_aniso_label
_atom_site_aniso_U_11
_atom_site_aniso_U_22
_atom_site_aniso_U_33
_atom_site_aniso_U_23
_atom_site_aniso_U_13
_atom_site_aniso_U_12
Ir 0.02516(9) 0.03446(10) 0.03465(10) 0.00249(8) 0.00526(7) 0.00309(7)
Rh 0.02932(19) 0.0463(2) 0.0364(2) -0.00163(16) 0.00690(15) -0.00091(16)
Ge 0.0359(3) 0.0337(3) 0.0882(5) -0.0051(3) 0.0253(3) 0.0015(2)
P1 0.0273(6) 0.0390(7) 0.0346(6) 0.0010(5) 0.0064(5) 0.0002(5)
P2 0.0326(6) 0.0480(7) 0.0348(6) -0.0005(5) 0.0047(5) -0.0019(5)
P3 0.0259(6) 0.0345(6) 0.0351(6) 0.0014(5) 0.0047(5) 0.0018(5)
P4 0.0291(6) 0.0425(7) 0.0377(7) 0.0034(5) 0.0084(5) 0.0016(5)
O1 0.047(2) 0.093(3) 0.047(2) 0.023(2) 0.0073(18) 0.001(2)
O2 0.070(3) 0.154(5) 0.051(3) -0.028(3) 0.020(2) -0.012(3)
O3 0.0186(16) 0.112(4) 0.045(2) 0.043(2) 0.0079(15) 0.0113(18)
C1 0.031(2) 0.053(3) 0.043(3) 0.003(2) 0.005(2) 0.004(2)
C2 0.037(3) 0.082(4) 0.051(3) -0.011(3) 0.009(3) -0.007(3)
C3 0.030(2) 0.047(3) 0.039(3) 0.001(2) 0.004(2) 0.005(2)
C4 0.033(2) 0.038(3) 0.041(3) 0.000(2) 0.004(2) 0.000(2)
C11 0.028(2) 0.044(3) 0.038(3) -0.002(2) 0.0037(19) -0.002(2)
C12 0.033(3) 0.053(3) 0.039(3) 0.004(2) 0.004(2) 0.006(2)
C13 0.043(3) 0.070(4) 0.038(3) 0.004(3) 0.009(2) 0.003(3)
C14 0.041(3) 0.062(3) 0.044(3) -0.009(3) 0.016(2) -0.005(3)
C15 0.033(3) 0.045(3) 0.056(3) -0.004(2) 0.012(2) -0.002(2)
C16 0.034(2) 0.045(3) 0.036(3) 0.001(2) 0.007(2) -0.001(2)
C21 0.045(3) 0.043(3) 0.038(3) 0.001(2) 0.008(2) -0.003(2)
C22 0.052(3) 0.042(3) 0.055(3) 0.000(2) 0.012(3) 0.004(2)
C23 0.084(5) 0.045(3) 0.062(4) 0.000(3) 0.017(3) 0.004(3)
C24 0.105(6) 0.046(4) 0.071(5) -0.006(3) 0.010(4) -0.018(4)
C25 0.074(5) 0.063(4) 0.074(5) -0.002(3) -0.005(4) -0.022(4)
C26 0.046(3) 0.052(3) 0.059(4) -0.002(3) 0.003(3) -0.008(3)
C31 0.039(3) 0.055(3) 0.038(3) -0.003(2) 0.011(2) -0.007(2)
C32 0.055(3) 0.054(3) 0.046(3) -0.003(3) 0.012(3) -0.007(3)
C33 0.079(5) 0.057(4) 0.069(4) -0.007(3) 0.026(4) -0.009(3)
C34 0.072(5) 0.069(4) 0.078(5) -0.021(4) 0.027(4) -0.024(4)
C35 0.048(4) 0.091(5) 0.069(4) -0.019(4) 0.013(3) -0.027(4)
C36 0.038(3) 0.072(4) 0.058(4) -0.011(3) 0.011(3) -0.008(3)
C41 0.044(3) 0.054(3) 0.041(3) 0.006(2) 0.006(2) 0.003(2)
C42 0.082(5) 0.056(4) 0.051(3) 0.006(3) 0.003(3) -0.002(3)
C43 0.116(6) 0.061(4) 0.063(4) 0.012(3) 0.012(4) -0.003(4)
C44 0.124(7) 0.075(5) 0.055(4) 0.024(4) 0.015(4) 0.015(5)
C45 0.122(7) 0.070(5) 0.041(3) 0.005(3) 0.009(4) 0.013(4)
C46 0.074(4) 0.059(4) 0.043(3) 0.001(3) 0.014(3) 0.003(3)
C51 0.028(2) 0.038(3) 0.041(3) 0.000(2) 0.0026(19) 0.0069(19)
C52 0.051(3) 0.049(3) 0.043(3) 0.002(2) 0.001(2) -0.003(3)
C53 0.055(3) 0.064(4) 0.037(3) 0.001(3) 0.002(2) 0.003(3)
C54 0.072(4) 0.069(4) 0.047(3) -0.012(3) 0.001(3) -0.005(3)
C55 0.096(5) 0.059(4) 0.063(4) -0.012(3) 0.006(4) -0.028(4)
C56 0.066(4) 0.051(3) 0.047(3) -0.002(3) 0.004(3) -0.013(3)
C61 0.033(2) 0.037(3) 0.034(2) -0.002(2) 0.0042(19) 0.0037(19)
C62 0.034(3) 0.043(3) 0.060(3) -0.006(3) 0.000(2) 0.005(2)
C63 0.056(4) 0.041(3) 0.067(4) -0.010(3) -0.003(3) 0.006(3)
C64 0.049(3) 0.052(3) 0.055(3) -0.008(3) 0.004(3) 0.019(3)
C65 0.033(3) 0.058(4) 0.060(3) -0.004(3) 0.007(2) 0.009(2)
C66 0.031(2) 0.041(3) 0.049(3) 0.002(2) 0.008(2) 0.001(2)
C71 0.033(3) 0.057(3) 0.041(3) 0.002(2) 0.012(2) 0.009(2)
C72 0.050(4) 0.051(4) 0.123(6) -0.013(4) 0.030(4) 0.006(3)
C73 0.063(5) 0.061(5) 0.189(10) -0.020(5) 0.036(6) 0.012(4)
C74 0.056(4) 0.078(5) 0.091(5) -0.009(4) 0.021(4) 0.023(4)
C75 0.036(3) 0.093(6) 0.105(6) -0.009(5) 0.020(3) 0.003(3)
C76 0.041(3) 0.064(4) 0.099(5) -0.006(4) 0.022(3) -0.001(3)
C81 0.047(3) 0.048(3) 0.043(3) 0.009(2) 0.007(2) 0.000(2)
C82 0.056(4) 0.080(5) 0.078(5) 0.029(4) 0.000(3) -0.002(3)
C83 0.090(6) 0.102(6) 0.087(6) 0.048(5) -0.009(4) -0.004(5)
C84 0.097(6) 0.072(5) 0.088(5) 0.041(4) 0.018(5) -0.004(4)
C85 0.084(5) 0.062(4) 0.093(5) 0.014(4) 0.020(4) -0.008(4)
C86 0.062(4) 0.067(4) 0.075(4) 0.021(3) 0.007(3) -0.004(3)
C91A 0.042(5) 0.028(4) 0.060(7) 0.001(4) 0.024(5) 0.002(4)
C92A 0.047(5) 0.042(5) 0.070(6) 0.011(4) 0.023(5) 0.016(4)
C93A 0.056(6) 0.051(5) 0.089(7) 0.024(5) 0.029(5) 0.014(5)
C94A 0.043(6) 0.053(7) 0.120(11) 0.017(7) 0.013(7) -0.006(5)
C95A 0.056(9) 0.039(10) 0.117(19) -0.020(10) -0.005(11) -0.022(7)
C96A 0.047(5) 0.046(6) 0.082(9) 0.001(5) 0.014(5) -0.001(5)
C91B 0.042(9) 0.032(9) 0.038(9) 0.005(7) 0.016(7) 0.004(7)
C92B 0.066(13) 0.038(10) 0.043(12) 0.009(8) 0.021(9) 0.020(9)
C93B 0.046(13) 0.027(12) 0.09(2) -0.007(13) 0.026(16) -0.020(9)
C94B 0.044(12) 0.030(10) 0.090(17) 0.001(10) 0.020(11) -0.021(8)
C95B 0.052(10) 0.039(8) 0.078(12) -0.007(8) 0.012(9) 0.001(7)
C96B 0.050(9) 0.035(8) 0.054(9) 0.003(7) 0.020(7) 0.004(6)
C101 0.040(3) 0.047(3) 0.075(4) -0.022(3) 0.005(3) 0.010(2)
C102 0.049(3) 0.050(3) 0.069(4) -0.014(3) 0.011(3) 0.000(3)
C103 0.072(5) 0.071(4) 0.077(5) -0.027(4) 0.023(4) 0.004(4)
C104 0.135(8) 0.077(5) 0.060(5) -0.027(4) 0.011(5) 0.018(5)
C105 0.118(7) 0.104(7) 0.078(5) -0.030(5) -0.027(5) 0.054(6)
C106 0.083(5) 0.098(6) 0.093(6) -0.049(5) -0.010(4) 0.037(5)
S 0.0772(15) 0.1082(19) 0.187(3) 0.080(2) -0.0026(17) 0.0091(14)
F91 0.109(6) 0.162(7) 0.63(2) -0.005(10) 0.157(9) 0.012(5)
F92 0.153(7) 0.082(4) 0.516(18) -0.025(7) 0.129(9) -0.019(4)
F93 0.184(8) 0.147(7) 0.254(11) -0.051(7) 0.044(7) 0.000(6)
O91 0.070(4) 0.116(5) 0.191(7) 0.052(5) 0.015(4) 0.025(3)
O92 0.096(4) 0.109(5) 0.154(6) 0.050(4) -0.040(4) -0.031(4)
O93 0.130(7) 0.237(11) 0.313(13) 0.202(11) -0.005(7) 0.031(7)
C99 0.082(8) 0.078(7) 0.33(2) 0.003(10) 0.065(10) 0.026(6)

loop_
_atom_type_symbol
_atom_type_description
_atom_type_scat_dispersion_real
_atom_type_scat_dispersion_imag
_atom_type_scat_source
C C 0.0033 0.0016 'International Tables Vol C Tables 4.2.6.8 and 6.1.1.4'
H H 0.0000 0.0000 'International Tables Vol C Tables 4.2.6.8 and 6.1.1.4'
O O 0.0106 0.0060 'International Tables Vol C Tables 4.2.6.8 and 6.1.1.4'
F F 0.0171 0.0103 'International Tables Vol C Tables 4.2.6.8 and 6.1.1.4'
P P 0.1023 0.0942 'International Tables Vol C Tables 4.2.6.8 and 6.1.1.4'
S S 0.1246 0.1234 'International Tables Vol C Tables 4.2.6.8 and 6.1.1.4'
Cl Cl 0.1484 0.1585 'International Tables Vol C Tables 4.2.6.8 and 6.1.1.4'
Ge Ge 0.1547 1.8001 'International Tables Vol C Tables 4.2.6.8 and 6.1.1.4'
Rh Rh -1.1178 0.9187 'International Tables Vol C Tables 4.2.6.8 and 6.1.1.4'
Ir Ir -1.4442 7.9887 'International Tables Vol C Tables 4.2.6.8 and 6.1.1.4'

loop_
_geom_angle_atom_site_label_1
_geom_angle_atom_site_label_2
_geom_angle_atom_site_label_3
_geom_angle
C1 Ir P1 88.43(15)
C1 Ir P3 90.19(15)
P1 Ir P3 172.38(4)
C1 Ir Ge 99.41(16)
P1 Ir Ge 89.92(3)
P3 Ir Ge 97.70(3)
C1 Ir Rh 145.80(16)
P1 Ir Rh 89.29(3)
P3 Ir Rh 87.64(3)
Ge Ir Rh 114.708(19)
C2 Rh P2 86.79(18)
C2 Rh P4 88.30(18)
P2 Rh P4 160.83(5)
C2 Rh Ir 170.1(2)
P2 Rh Ir 93.61(3)
P4 Rh Ir 94.40(3)
O3 Ge C101 105.4(2)
O3 Ge C91A 92.1(3)
C101 Ge C91A 115.2(4)
O3 Ge C91B 112.6(5)
C101 Ge C91B 90.6(5)
O3 Ge Ir 108.54(15)
C101 Ge Ir 119.84(17)
C91A Ge Ir 111.5(2)
C91B Ge Ir 118.5(4)
C3 P1 C11 104.0(2)
C3 P1 C21 105.1(2)
C11 P1 C21 100.9(2)
C3 P1 Ir 111.46(17)
C11 P1 Ir 119.57(16)
C21 P1 Ir 114.22(17)
C31 P2 C41 108.3(2)
C31 P2 C3 105.2(2)
C41 P2 C3 103.4(2)
C31 P2 Rh 120.27(18)
C41 P2 Rh 105.38(18)
C3 P2 Rh 113.04(16)
C4 P3 C51 103.5(2)
C4 P3 C61 103.2(2)
C51 P3 C61 100.4(2)
C4 P3 Ir 113.33(16)
C51 P3 Ir 119.50(15)
C61 P3 Ir 114.77(16)
C81 P4 C4 101.7(2)
C81 P4 C71 106.9(2)
C4 P4 C71 104.0(2)
C81 P4 Rh 113.00(18)
C4 P4 Rh 114.15(16)
C71 P4 Rh 115.75(18)
O1 C1 Ir 178.6(5)
O2 C2 Rh 178.0(7)
P1 C3 P2 111.2(2)
P3 C4 P4 110.9(3)
C16 C11 C12 118.8(4)
C16 C11 P1 122.9(4)
C12 C11 P1 118.3(4)
C13 C12 C11 120.4(5)
C14 C13 C12 120.4(5)
C13 C14 C15 120.3(5)
C14 C15 C16 120.0(5)
C11 C16 C15 120.2(5)
C22 C21 C26 118.9(5)
C22 C21 P1 123.2(4)
C26 C21 P1 117.9(4)
C21 C22 C23 120.2(6)
C24 C23 C22 120.4(6)
C23 C24 C25 120.0(6)
C26 C25 C24 120.0(6)
C25 C26 C21 120.5(6)
C32 C31 C36 119.3(5)
C32 C31 P2 118.1(4)
C36 C31 P2 122.6(5)
C33 C32 C31 121.3(6)
C34 C33 C32 118.8(7)
C35 C34 C33 120.9(6)
C34 C35 C36 120.3(6)
C31 C36 C35 119.2(6)
C46 C41 C42 119.2(5)
C46 C41 P2 122.5(5)
C42 C41 P2 117.5(4)
C43 C42 C41 120.7(6)
C42 C43 C44 118.6(7)
C45 C44 C43 120.5(6)
C46 C45 C44 120.1(6)
C45 C46 C41 120.8(6)
C56 C51 C52 118.8(5)
C56 C51 P3 122.7(4)
C52 C51 P3 118.5(4)
C53 C52 C51 120.7(5)
C54 C53 C52 120.4(6)
C55 C54 C53 119.8(6)
C54 C55 C56 120.6(6)
C51 C56 C55 119.7(6)
C62 C61 C66 118.9(4)
C62 C61 P3 123.2(4)
C66 C61 P3 117.8(4)
C61 C62 C63 119.9(5)
C64 C63 C62 120.7(5)
C63 C64 C65 119.9(5)
C64 C65 C66 119.9(5)
C65 C66 C61 120.6(5)
C72 C71 C76 118.9(5)
C72 C71 P4 119.1(4)
C76 C71 P4 122.0(5)
C71 C72 C73 121.1(6)
C74 C73 C72 120.4(7)
C75 C74 C73 119.1(6)
C74 C75 C76 121.9(6)
C71 C76 C75 118.7(6)
C82 C81 C86 118.1(6)
C82 C81 P4 120.5(5)
C86 C81 P4 121.3(4)
C81 C82 C83 120.9(7)
C84 C83 C82 120.4(7)
C83 C84 C85 120.0(7)
C86 C85 C84 119.3(7)
C85 C86 C81 121.2(6)
C96A C91A C92A 116.0(12)
C96A C91A Ge 121.2(11)
C92A C91A Ge 122.6(7)
C93A C92A C91A 122.2(10)
C94A C93A C92A 120.0(11)
C95A C94A C93A 122.3(13)
C94A C95A C96A 118.2(14)
C91A C96A C95A 121.3(14)
C96B C91B C92B 117.2(19)
C96B C91B Ge 130.4(12)
C92B C91B Ge 112.4(18)
C93B C92B C91B 117(2)
C92B C93B C94B 128(3)
C95B C94B C93B 115(2)
C94B C95B C96B 119.9(18)
C91B C96B C95B 122.7(16)
C106 C101 C102 116.0(6)
C106 C101 Ge 120.0(5)
C102 C101 Ge 124.0(5)
C101 C102 C103 122.6(6)
C104 C103 C102 119.2(7)
C103 C104 C105 119.9(7)
C104 C105 C106 120.2(7)
C101 C106 C105 122.1(7)
O93 S O91 116.0(5)
O93 S O92 114.6(5)
O91 S O92 117.3(4)
O93 S C99 103.3(8)
O91 S C99 100.7(5)
O92 S C99 101.2(5)
F91 C99 F92 110.6(10)
F91 C99 F93 115.0(16)
F92 C99 F93 108.8(14)
F91 C99 S 110.0(14)
F92 C99 S 106.9(12)
F93 C99 S 105.0(8)

loop_
_geom_bond_atom_site_label_1
_geom_bond_atom_site_label_2
_geom_bond_distance
Ir C1 1.867(5)
Ir P1 2.3451(12)
Ir P3 2.3500(12)
Ir Ge 2.4835(6)
Ir Rh 2.8646(4)
Rh C2 1.828(6)
Rh P2 2.2996(13)
Rh P4 2.3053(13)
Ge O3 1.891(3)
Ge C101 1.932(6)
Ge C91A 1.966(11)
Ge C91B 1.976(18)
P1 C3 1.819(5)
P1 C11 1.825(5)
P1 C21 1.826(5)
P2 C31 1.815(5)
P2 C41 1.818(5)
P2 C3 1.824(5)
P3 C4 1.817(5)
P3 C51 1.821(5)
P3 C61 1.836(5)
P4 C81 1.830(5)
P4 C4 1.833(5)
P4 C71 1.835(5)
O1 C1 1.145(6)
O2 C2 1.136(7)
C11 C16 1.389(7)
C11 C12 1.393(7)
C12 C13 1.380(7)
C13 C14 1.367(8)
C14 C15 1.373(7)
C15 C16 1.390(7)
C21 C22 1.388(7)
C21 C26 1.403(7)
C22 C23 1.393(8)
C23 C24 1.362(10)
C24 C25 1.400(10)
C25 C26 1.369(8)
C31 C32 1.388(8)
C31 C36 1.388(7)
C32 C33 1.387(8)
C33 C34 1.380(10)
C34 C35 1.370(10)
C35 C36 1.406(9)
C41 C46 1.380(8)
C41 C42 1.391(8)
C42 C43 1.375(9)
C43 C44 1.405(10)
C44 C45 1.368(10)
C45 C46 1.365(8)
C51 C56 1.381(7)
C51 C52 1.389(7)
C52 C53 1.379(7)
C53 C54 1.374(9)
C54 C55 1.357(9)
C55 C56 1.406(8)
C61 C62 1.386(7)
C61 C66 1.391(6)
C62 C63 1.389(7)
C63 C64 1.373(8)
C64 C65 1.375(8)
C65 C66 1.390(7)
C71 C72 1.346(8)
C71 C76 1.376(8)
C72 C73 1.382(9)
C73 C74 1.349(10)
C74 C75 1.333(10)
C75 C76 1.395(9)
C81 C82 1.371(8)
C81 C86 1.392(8)
C82 C83 1.391(9)
C83 C84 1.360(11)
C84 C85 1.383(10)
C85 C86 1.382(9)
C91A C96A 1.390(15)
C91A C92A 1.404(15)
C92A C93A 1.396(13)
C93A C94A 1.344(16)
C94A C95A 1.34(2)
C95A C96A 1.46(2)
C91B C96B 1.38(3)
C91B C92B 1.40(2)
C92B C93B 1.35(3)
C93B C94B 1.38(4)
C94B C95B 1.34(3)
C95B C96B 1.42(2)
C101 C106 1.376(9)
C101 C102 1.398(7)
C102 C103 1.403(9)
C103 C104 1.365(10)
C104 C105 1.374(11)
C105 C106 1.400(12)
S O93 1.408(8)
S O91 1.446(6)
S O92 1.461(6)
S C99 1.875(17)
F91 C99 1.195(12)
F92 C99 1.310(13)
F93 C99 1.337(17)

loop_
_geom_torsion_atom_site_label_1
_geom_torsion_atom_site_label_2
_geom_torsion_atom_site_label_3
_geom_torsion_atom_site_label_4
_geom_torsion
C1 Ir Rh C2 -3.8(10)
P1 Ir Rh C2 82.4(10)
P3 Ir Rh C2 -90.6(10)
Ge Ir Rh C2 172.0(10)
C1 Ir Rh P2 -95.7(3)
P1 Ir Rh P2 -9.56(5)
P3 Ir Rh P2 177.41(5)
Ge Ir Rh P2 80.03(4)
C1 Ir Rh P4 101.7(3)
P1 Ir Rh P4 -172.13(4)
P3 Ir Rh P4 14.84(4)
Ge Ir Rh P4 -82.54(4)
C1 Ir Ge O3 132.55(19)
P1 Ir Ge O3 44.16(12)
P3 Ir Ge O3 -135.98(12)
Rh Ir Ge O3 -45.03(11)
C1 Ir Ge C101 11.5(2)
P1 Ir Ge C101 -76.86(19)
P3 Ir Ge C101 103.01(19)
Rh Ir Ge C101 -166.05(19)
C1 Ir Ge C91A -127.4(4)
P1 Ir Ge C91A 144.2(4)
P3 Ir Ge C91A -35.9(4)
Rh Ir Ge C91A 55.0(4)
C1 Ir Ge C91B -97.5(6)
P1 Ir Ge C91B 174.1(6)
P3 Ir Ge C91B -6.0(6)
Rh Ir Ge C91B 84.9(6)
C1 Ir P1 C3 -179.9(2)
P3 Ir P1 C3 100.5(4)
Ge Ir P1 C3 -80.53(18)
Rh Ir P1 C3 34.18(18)
C1 Ir P1 C11 -58.5(2)
P3 Ir P1 C11 -138.1(3)
Ge Ir P1 C11 40.92(19)
Rh Ir P1 C11 155.63(19)
C1 Ir P1 C21 61.1(2)
P3 Ir P1 C21 -18.5(4)
Ge Ir P1 C21 160.53(18)
Rh Ir P1 C21 -84.76(18)
C2 Rh P2 C31 -59.9(3)
P4 Rh P2 C31 -135.3(2)
Ir Rh P2 C31 110.1(2)
C2 Rh P2 C41 62.6(3)
P4 Rh P2 C41 -12.8(3)
Ir Rh P2 C41 -127.39(19)
C2 Rh P2 C3 174.7(3)
P4 Rh P2 C3 99.3(2)
Ir Rh P2 C3 -15.22(18)
C1 Ir P3 C4 176.4(2)
P1 Ir P3 C4 -104.1(4)
Ge Ir P3 C4 76.92(18)
Rh Ir P3 C4 -37.70(17)
C1 Ir P3 C51 54.0(2)
P1 Ir P3 C51 133.5(3)
Ge Ir P3 C51 -45.54(18)
Rh Ir P3 C51 -160.16(18)
C1 Ir P3 C61 -65.3(2)
P1 Ir P3 C61 14.2(4)
Ge Ir P3 C61 -164.84(17)
Rh Ir P3 C61 80.54(17)
C2 Rh P4 C81 -66.7(3)
P2 Rh P4 C81 8.5(3)
Ir Rh P4 C81 122.9(2)
C2 Rh P4 C4 177.8(3)
P2 Rh P4 C4 -107.1(2)
Ir Rh P4 C4 7.36(18)
C2 Rh P4 C71 57.1(3)
P2 Rh P4 C71 132.3(2)
Ir Rh P4 C71 -113.31(19)
P1 Ir C1 O1 -50(21)
P3 Ir C1 O1 122(21)
Ge Ir C1 O1 -140(21)
Rh Ir C1 O1 36(21)
P2 Rh C2 O2 67(17)
P4 Rh C2 O2 -132(17)
Ir Rh C2 O2 -26(18)
C11 P1 C3 P2 176.8(3)
C21 P1 C3 P2 71.2(3)
Ir P1 C3 P2 -53.1(3)
C31 P2 C3 P1 -90.1(3)
C41 P2 C3 P1 156.4(3)
Rh P2 C3 P1 43.0(3)
C51 P3 C4 P4 -177.8(2)
C61 P3 C4 P4 -73.4(3)
Ir P3 C4 P4 51.3(3)
C81 P4 C4 P3 -156.9(3)
C71 P4 C4 P3 92.1(3)
Rh P4 C4 P3 -35.0(3)
C3 P1 C11 C16 16.0(5)
C21 P1 C11 C16 124.8(4)
Ir P1 C11 C16 -109.1(4)
C3 P1 C11 C12 -162.4(4)
C21 P1 C11 C12 -53.7(4)
Ir P1 C11 C12 72.5(4)
C16 C11 C12 C13 0.1(8)
P1 C11 C12 C13 178.7(4)
C11 C12 C13 C14 0.6(8)
C12 C13 C14 C15 -0.8(9)
C13 C14 C15 C16 0.2(8)
C12 C11 C16 C15 -0.7(7)
P1 C11 C16 C15 -179.1(4)
C14 C15 C16 C11 0.5(7)
C3 P1 C21 C22 -124.8(5)
C11 P1 C21 C22 127.3(5)
Ir P1 C21 C22 -2.4(5)
C3 P1 C21 C26 54.5(5)
C11 P1 C21 C26 -53.4(5)
Ir P1 C21 C26 176.9(4)
C26 C21 C22 C23 -0.3(8)
P1 C21 C22 C23 179.0(4)
C21 C22 C23 C24 -0.9(9)
C22 C23 C24 C25 1.5(10)
C23 C24 C25 C26 -1.0(11)
C24 C25 C26 C21 -0.1(10)
C22 C21 C26 C25 0.8(9)
P1 C21 C26 C25 -178.6(5)
C41 P2 C31 C32 -141.7(4)
C3 P2 C31 C32 108.3(4)
Rh P2 C31 C32 -20.6(5)
C41 P2 C31 C36 40.9(5)
C3 P2 C31 C36 -69.1(5)
Rh P2 C31 C36 161.9(4)
C36 C31 C32 C33 2.9(8)
P2 C31 C32 C33 -174.6(5)
C31 C32 C33 C34 -4.2(9)
C32 C33 C34 C35 2.7(10)
C33 C34 C35 C36 -0.1(10)
C32 C31 C36 C35 -0.3(8)
P2 C31 C36 C35 177.2(4)
C34 C35 C36 C31 -1.1(9)
C31 P2 C41 C46 23.2(6)
C3 P2 C41 C46 134.4(5)
Rh P2 C41 C46 -106.7(5)
C31 P2 C41 C42 -167.0(5)
C3 P2 C41 C42 -55.8(5)
Rh P2 C41 C42 63.1(5)
C46 C41 C42 C43 -0.4(10)
P2 C41 C42 C43 -170.5(6)
C41 C42 C43 C44 -0.9(12)
C42 C43 C44 C45 0.6(13)
C43 C44 C45 C46 1.1(13)
C44 C45 C46 C41 -2.4(12)
C42 C41 C46 C45 2.0(10)
P2 C41 C46 C45 171.7(6)
C4 P3 C51 C56 -3.9(5)
C61 P3 C51 C56 -110.3(5)
Ir P3 C51 C56 123.3(4)
C4 P3 C51 C52 173.9(4)
C61 P3 C51 C52 67.4(4)
Ir P3 C51 C52 -59.0(4)
C56 C51 C52 C53 -0.3(8)
P3 C51 C52 C53 -178.1(4)
C51 C52 C53 C54 0.3(9)
C52 C53 C54 C55 0.4(10)
C53 C54 C55 C56 -1.0(11)
C52 C51 C56 C55 -0.3(9)
P3 C51 C56 C55 177.4(5)
C54 C55 C56 C51 0.9(11)
C4 P3 C61 C62 121.1(4)
C51 P3 C61 C62 -132.2(4)
Ir P3 C61 C62 -2.7(5)
C4 P3 C61 C66 -57.1(4)
C51 P3 C61 C66 49.6(4)
Ir P3 C61 C66 179.1(3)
C66 C61 C62 C63 0.3(8)
P3 C61 C62 C63 -177.9(4)
C61 C62 C63 C64 0.0(9)
C62 C63 C64 C65 -0.3(9)
C63 C64 C65 C66 0.2(9)
C64 C65 C66 C61 0.0(8)
C62 C61 C66 C65 -0.3(8)
P3 C61 C66 C65 178.0(4)
C81 P4 C71 C72 133.1(5)
C4 P4 C71 C72 -119.8(5)
Rh P4 C71 C72 6.2(6)
C81 P4 C71 C76 -48.0(6)
C4 P4 C71 C76 59.1(6)
Rh P4 C71 C76 -174.9(5)
C76 C71 C72 C73 -1.9(12)
P4 C71 C72 C73 177.1(7)
C71 C72 C73 C74 1.5(14)
C72 C73 C74 C75 0.1(14)
C73 C74 C75 C76 -1.2(13)
C72 C71 C76 C75 0.8(10)
P4 C71 C76 C75 -178.2(5)
C74 C75 C76 C71 0.8(12)
C4 P4 C81 C82 133.5(5)
C71 P4 C81 C82 -117.8(6)
Rh P4 C81 C82 10.8(6)
C4 P4 C81 C86 -42.6(6)
C71 P4 C81 C86 66.1(6)
Rh P4 C81 C86 -165.4(5)
C86 C81 C82 C83 -2.0(11)
P4 C81 C82 C83 -178.3(6)
C81 C82 C83 C84 -0.7(14)
C82 C83 C84 C85 1.3(14)
C83 C84 C85 C86 0.8(13)
C84 C85 C86 C81 -3.6(12)
C82 C81 C86 C85 4.2(10)
P4 C81 C86 C85 -179.5(6)
O3 Ge C91A C96A -131.3(7)
C101 Ge C91A C96A -23.2(8)
Ir Ge C91A C96A 117.8(7)
O3 Ge C91A C92A 53.9(7)
C101 Ge C91A C92A 162.1(6)
Ir Ge C91A C92A -57.0(7)
C96A C91A C92A C93A -0.8(12)
Ge C91A C92A C93A 174.2(6)
C91A C92A C93A C94A -1.1(13)
C92A C93A C94A C95A 3.8(18)
C93A C94A C95A C96A -4(2)
C92A C91A C96A C95A 0.4(15)
Ge C91A C96A C95A -174.7(10)
C94A C95A C96A C91A 2(2)
O3 Ge C91B C96B -127.8(13)
C101 Ge C91B C96B -20.8(14)
Ir Ge C91B C96B 104.1(13)
O3 Ge C91B C92B 51.3(11)
C101 Ge C91B C92B 158.3(11)
Ir Ge C91B C92B -76.8(11)
C96B C91B C92B C93B -2(2)
Ge C91B C92B C93B 178.9(17)
C91B C92B C93B C94B 4(4)
C92B C93B C94B C95B -3(5)
C93B C94B C95B C96B -1(3)
C92B C91B C96B C95B -1(2)
Ge C91B C96B C95B 177.6(11)
C94B C95B C96B C91B 3(2)
O3 Ge C101 C106 -179.5(6)
C91A Ge C101 C106 80.6(7)
C91B Ge C101 C106 66.9(7)
Ir Ge C101 C106 -56.9(6)
O3 Ge C101 C102 0.4(6)
C91A Ge C101 C102 -99.5(6)
C91B Ge C101 C102 -113.2(6)
Ir Ge C101 C102 123.0(5)
C106 C101 C102 C103 2.1(9)
Ge C101 C102 C103 -177.7(5)
C101 C102 C103 C104 -1.9(10)
C102 C103 C104 C105 0.9(12)
C103 C104 C105 C106 -0.4(14)
C102 C101 C106 C105 -1.5(11)
Ge C101 C106 C105 178.3(7)
C104 C105 C106 C101 0.7(14)
O93 S C99 F91 -65.3(12)
O91 S C99 F91 174.5(11)
O92 S C99 F91 53.6(12)
O93 S C99 F92 54.9(11)
O91 S C99 F92 -65.4(10)
O92 S C99 F92 173.8(9)
O93 S C99 F93 170.5(9)
O91 S C99 F93 50.2(9)
O92 S C99 F93 -70.7(9)
